data_4073181
loop_
_publ_author_name
'Vidyaratne, Indu'
'Scott, Jennifer'
'Gambarotta, Sandro'
'Duchateau, Robbert'

_publ_section_title
;
 Reactivity of Chromium Complexes of a Bis(imino)pyridine Ligand:&#x00A0;
 Highly Active Ethylene Polymerization Catalysts Carrying the Metal in a
 Formally Low Oxidation State
;
_journal_issue 13
_journal_name_full Organometallics
_journal_page_first 3201
_journal_paper_doi 10.1021/om0701423
_journal_volume 26
_journal_year 2007
_chemical_formula_sum 'C50.62 H74.28 Cr Li N3 O3'
_chemical_formula_weight 831.79
_chemical_name_systematic
; 
 ? 
;
_space_group_IT_number 14
_symmetry_cell_setting monoclinic
_symmetry_space_group_name_Hall '-P 2yn'
_symmetry_space_group_name_H-M 'P 1 21/n 1'
_atom_sites_solution_hydrogens geom
_atom_sites_solution_primary direct
_atom_sites_solution_secondary difmap
_audit_creation_method SHELXL-97
_cell_angle_alpha 90.00
_cell_angle_beta 95.46(8)
_cell_angle_gamma 90.00
_cell_formula_units_Z 4
_cell_length_a 13.217(14)
_cell_length_b 17.70(2)
_cell_length_c 22.278(12)
_cell_measurement_reflns_used 142
_cell_measurement_temperature 203(2)
_cell_measurement_theta_max 20.88
_cell_measurement_theta_min 1.47
_cell_volume 5188(9)
_computing_cell_refinement 'SMART, Bruker (2000)'
_computing_data_collection 'SMART, Bruker (2000)'
_computing_data_reduction 'XPREP, Bruker (2000)'
_computing_molecular_graphics 'SHELXTL, Bruker (2000)'
_computing_publication_material 'SHELXTL, Bruker (2000)'
_computing_structure_refinement 'SHELXL-97 (Sheldrick, 1997)'
_computing_structure_solution 'SHELXS-97 (Sheldrick, 1990)'
_diffrn_ambient_temperature 203(2)
_diffrn_measured_fraction_theta_full 0.985
_diffrn_measured_fraction_theta_max 0.985
_diffrn_measurement_device_type 'CCD area detector'
_diffrn_measurement_method 'phi and omega scans'
_diffrn_radiation_monochromator graphite
_diffrn_radiation_source 'fine-focus sealed tube'
_diffrn_radiation_type MoK\a
_diffrn_radiation_wavelength 0.71073
_diffrn_reflns_av_R_equivalents 0.0637
_diffrn_reflns_av_sigmaI/netI 0.0523
_diffrn_reflns_limit_h_max 13
_diffrn_reflns_limit_h_min -13
_diffrn_reflns_limit_k_max 17
_diffrn_reflns_limit_k_min -17
_diffrn_reflns_limit_l_max 22
_diffrn_reflns_limit_l_min -22
_diffrn_reflns_number 26454
_diffrn_reflns_theta_full 20.88
_diffrn_reflns_theta_max 20.88
_diffrn_reflns_theta_min 1.47
_diffrn_standards_decay_% <1
_exptl_absorpt_coefficient_mu 0.260
_exptl_absorpt_correction_T_max 0.9379
_exptl_absorpt_correction_T_min 0.9192
_exptl_absorpt_correction_type multi-scan
_exptl_absorpt_process_details 'SADABS, Bruker (2000)'
_exptl_crystal_colour dark_green
_exptl_crystal_density_diffrn 1.065
_exptl_crystal_density_meas ?
_exptl_crystal_density_method 'not measured'
_exptl_crystal_description block
_exptl_crystal_F_000 1800
_exptl_crystal_size_max 0.33
_exptl_crystal_size_mid 0.28
_exptl_crystal_size_min 0.25
_refine_diff_density_max 0.265
_refine_diff_density_min -0.159
_refine_diff_density_rms 0.046
_refine_ls_extinction_method none
_refine_ls_goodness_of_fit_ref 1.005
_refine_ls_hydrogen_treatment constr
_refine_ls_matrix_type full
_refine_ls_number_parameters 487
_refine_ls_number_reflns 5399
_refine_ls_number_restraints 0
_refine_ls_restrained_S_all 1.005
_refine_ls_R_factor_all 0.0922
_refine_ls_R_factor_gt 0.0588
_refine_ls_shift/su_max 0.001
_refine_ls_shift/su_mean 0.001
_refine_ls_structure_factor_coef Fsqd
_refine_ls_weighting_details 'calc w=1/[\s^2^(Fo^2^)+(0.0961P)^2]'
_refine_ls_weighting_scheme calc
_refine_ls_wR_factor_gt 0.1426
_refine_ls_wR_factor_ref 0.1580
_reflns_number_gt 3636
_reflns_number_total 5399
_reflns_threshold_expression >2sigma(I)
_cod_data_source_file om0701423-file001.cif
_cod_data_source_block sg3210sqz
_cod_depositor_comments
;
The following automatic conversions were performed:

'_symmetry_cell_setting' value 'Monoclinic' changed to 'monoclinic'
according to /home/saulius/struct/CIF-dictionaries/cif_core.dic
dictionary named 'cif_core.dic' version 2.4.1 from 2010-06-29.

Automatic conversion script
Id: cif_fix_values 1715 2011-07-08 13:25:40Z adriana 

The following automatic conversions were performed:

'_exptl_crystal_density_meas' value 'n/a' was changed to '?' - the
value is perceived as not measured.

Automatic conversion script
Id: cif_fix_values 3008 2015-01-20 13:52:24Z robertas 
;
_cod_original_cell_volume 5187(9)
_cod_original_sg_symbol_H-M P2(1)/n
_cod_database_code 4073181

loop_
_symmetry_equiv_pos_as_xyz
'x, y, z'
'-x+1/2, y+1/2, -z+1/2'
'-x, -y, -z'
'x-1/2, -y-1/2, z-1/2'

loop_
_atom_site_label
_atom_site_type_symbol
_atom_site_fract_x
_atom_site_fract_y
_atom_site_fract_z
_atom_site_U_iso_or_equiv
_atom_site_adp_type
_atom_site_occupancy
_atom_site_symmetry_multiplicity
_atom_site_calc_flag
_atom_site_refinement_flags
Cr1 Cr 0.77564(5) 0.22277(4) 0.85393(3) 0.0453(3) Uani 1 1 d .
Li1 Li 0.8812(6) 0.3210(5) 0.6838(3) 0.075(2) Uani 1 1 d .
N1 N 0.9068(3) 0.20432(19) 0.90735(14) 0.0505(9) Uani 1 1 d .
N2 N 0.7283(3) 0.16052(18) 0.92035(14) 0.0488(9) Uani 1 1 d .
N3 N 0.6233(2) 0.21822(19) 0.83176(15) 0.0519(9) Uani 1 1 d .
O1 O 1.0128(3) 0.3651(2) 0.69856(17) 0.1033(13) Uani 1 1 d .
O2 O 0.8867(4) 0.2504(3) 0.61880(16) 0.1090(14) Uani 1 1 d .
O3 O 0.7956(3) 0.40084(19) 0.64955(14) 0.0770(9) Uani 1 1 d .
C1 C 1.0038(4) 0.2368(3) 0.89952(19) 0.0585(13) Uani 1 1 d .
C2 C 1.0227(5) 0.3119(4) 0.9192(2) 0.0803(17) Uani 1 1 d .
C3 C 1.1187(7) 0.3418(4) 0.9125(3) 0.108(2) Uani 1 1 d .
H3A H 1.1337 0.3914 0.9254 0.130 Uiso 1 1 calc R
C4 C 1.1916(6) 0.3004(6) 0.8875(4) 0.120(3) Uani 1 1 d .
H4A H 1.2556 0.3221 0.8839 0.144 Uiso 1 1 calc R
C5 C 1.1728(4) 0.2276(4) 0.8676(3) 0.0990(19) Uani 1 1 d .
H5A H 1.2235 0.2000 0.8504 0.119 Uiso 1 1 calc R
C6 C 1.0783(4) 0.1950(3) 0.8732(2) 0.0693(15) Uani 1 1 d .
C7 C 0.9207(5) 0.4311(3) 0.9132(3) 0.126(2) Uani 1 1 d .
H7A H 0.8974 0.4195 0.8716 0.189 Uiso 1 1 calc R
H7B H 0.9818 0.4616 0.9145 0.189 Uiso 1 1 calc R
H7C H 0.8682 0.4587 0.9316 0.189 Uiso 1 1 calc R
C8 C 0.9437(5) 0.3583(3) 0.9475(2) 0.0934(18) Uani 1 1 d .
H8A H 0.8802 0.3283 0.9458 0.112 Uiso 1 1 calc R
C9 C 0.9789(6) 0.3738(4) 1.0150(3) 0.146(3) Uani 1 1 d .
H9A H 0.9265 0.4017 1.0332 0.219 Uiso 1 1 calc R
H9B H 1.0412 0.4031 1.0179 0.219 Uiso 1 1 calc R
H9C H 0.9909 0.3261 1.0360 0.219 Uiso 1 1 calc R
C10 C 1.0331(6) 0.1140(4) 0.7837(3) 0.133(3) Uani 1 1 d .
H10A H 0.9778 0.1487 0.7723 0.200 Uiso 1 1 calc R
H10B H 1.0132 0.0633 0.7710 0.200 Uiso 1 1 calc R
H10C H 1.0927 0.1291 0.7644 0.200 Uiso 1 1 calc R
C11 C 1.0569(4) 0.1155(3) 0.8503(3) 0.0801(16) Uani 1 1 d .
H11A H 0.9952 0.0979 0.8681 0.096 Uiso 1 1 calc R
C12 C 1.1421(5) 0.0603(4) 0.8706(4) 0.148(3) Uani 1 1 d .
H12A H 1.1537 0.0608 0.9143 0.222 Uiso 1 1 calc R
H12B H 1.2039 0.0753 0.8535 0.222 Uiso 1 1 calc R
H12C H 1.1230 0.0098 0.8570 0.222 Uiso 1 1 calc R
C13 C 0.9862(4) 0.1440(3) 1.0017(2) 0.0892(17) Uani 1 1 d .
H13A H 1.0467 0.1674 0.9885 0.134 Uiso 1 1 calc R
H13B H 0.9961 0.0898 1.0046 0.134 Uiso 1 1 calc R
H13C H 0.9737 0.1639 1.0409 0.134 Uiso 1 1 calc R
C14 C 0.8989(4) 0.1605(3) 0.95807(19) 0.0584(12) Uani 1 1 d .
C15 C 0.7996(4) 0.1347(2) 0.96433(19) 0.0558(12) Uani 1 1 d .
C16 C 0.7684(5) 0.0857(3) 1.0085(2) 0.0728(14) Uani 1 1 d .
H16A H 0.8161 0.0655 1.0382 0.087 Uiso 1 1 calc R
C17 C 0.6677(5) 0.0677(3) 1.0077(2) 0.0825(17) Uani 1 1 d .
H17A H 0.6463 0.0354 1.0375 0.099 Uiso 1 1 calc R
C18 C 0.5961(4) 0.0962(3) 0.9635(2) 0.0770(15) Uani 1 1 d .
H18A H 0.5271 0.0833 0.9635 0.092 Uiso 1 1 calc R
C19 C 0.6278(4) 0.1438(2) 0.91946(19) 0.0542(12) Uani 1 1 d .
C20 C 0.5654(4) 0.1772(3) 0.8686(2) 0.0577(12) Uani 1 1 d .
C21 C 0.4607(4) 0.1685(3) 0.8610(2) 0.0891(17) Uani 1 1 d .
H21A H 0.4227 0.1917 0.8282 0.107 Uiso 1 1 calc R
H21B H 0.4277 0.1394 0.8885 0.107 Uiso 1 1 calc R
C22 C 0.5677(3) 0.2536(3) 0.7810(2) 0.0514(12) Uani 1 1 d .
C23 C 0.5481(3) 0.2149(3) 0.7269(2) 0.0629(13) Uani 1 1 d .
C24 C 0.4927(4) 0.2512(3) 0.6787(2) 0.0764(15) Uani 1 1 d .
H24A H 0.4789 0.2257 0.6418 0.092 Uiso 1 1 calc R
C25 C 0.4583(4) 0.3236(4) 0.6845(3) 0.0809(16) Uani 1 1 d .
H25A H 0.4199 0.3469 0.6520 0.097 Uiso 1 1 calc R
C26 C 0.4797(4) 0.3622(3) 0.7375(3) 0.0729(14) Uani 1 1 d .
H26A H 0.4566 0.4121 0.7407 0.087 Uiso 1 1 calc R
C27 C 0.5346(3) 0.3286(3) 0.7863(2) 0.0613(13) Uani 1 1 d .
C28 C 0.6625(5) 0.1294(4) 0.6736(3) 0.123(2) Uani 1 1 d .
H28A H 0.7181 0.1639 0.6849 0.184 Uiso 1 1 calc R
H28B H 0.6307 0.1429 0.6340 0.184 Uiso 1 1 calc R
H28C H 0.6883 0.0782 0.6727 0.184 Uiso 1 1 calc R
C29 C 0.5840(4) 0.1346(3) 0.7197(2) 0.0855(17) Uani 1 1 d .
H29A H 0.6182 0.1186 0.7591 0.103 Uiso 1 1 calc R
C30 C 0.4986(5) 0.0799(3) 0.7036(3) 0.112(2) Uani 1 1 d .
H30A H 0.4500 0.0827 0.7335 0.168 Uiso 1 1 calc R
H30B H 0.5257 0.0290 0.7026 0.168 Uiso 1 1 calc R
H30C H 0.4651 0.0926 0.6643 0.168 Uiso 1 1 calc R
C31 C 0.6300(5) 0.4380(4) 0.8354(3) 0.130(3) Uani 1 1 d .
H31A H 0.6902 0.4197 0.8183 0.195 Uiso 1 1 calc R
H31B H 0.6494 0.4611 0.8743 0.195 Uiso 1 1 calc R
H31C H 0.5960 0.4752 0.8085 0.195 Uiso 1 1 calc R
C32 C 0.5588(4) 0.3728(3) 0.8433(2) 0.0769(15) Uani 1 1 d .
H32A H 0.5948 0.3380 0.8728 0.092 Uiso 1 1 calc R
C33 C 0.4660(6) 0.3999(5) 0.8707(4) 0.182(4) Uani 1 1 d .
H33A H 0.4213 0.3575 0.8761 0.272 Uiso 1 1 calc R
H33B H 0.4306 0.4368 0.8442 0.272 Uiso 1 1 calc R
H33C H 0.4860 0.4230 0.9095 0.272 Uiso 1 1 calc R
C34 C 0.8259(3) 0.2768(3) 0.77673(17) 0.0566(12) Uani 1 1 d .
H34A H 0.7678 0.2880 0.7482 0.085 Uiso 1 1 calc R
H34B H 0.8722 0.2436 0.7580 0.085 Uiso 1 1 calc R
H34C H 0.8607 0.3234 0.7888 0.085 Uiso 1 1 calc R
C35 C 1.0801(4) 0.3584(4) 0.7498(3) 0.119(2) Uani 1 1 d .
H35A H 1.0916 0.3049 0.7594 0.143 Uiso 1 1 calc R
H35B H 1.0514 0.3824 0.7840 0.143 Uiso 1 1 calc R
C36 C 1.1749(5) 0.3940(5) 0.7397(4) 0.154(3) Uani 1 1 d .
H36A H 1.2300 0.3567 0.7411 0.185 Uiso 1 1 calc R
H36B H 1.1927 0.4330 0.7701 0.185 Uiso 1 1 calc R
C37 C 1.1572(7) 0.4276(5) 0.6793(4) 0.164(3) Uani 1 1 d .
H37A H 1.1593 0.4828 0.6821 0.197 Uiso 1 1 calc R
H37B H 1.2099 0.4110 0.6541 0.197 Uiso 1 1 calc R
C38 C 1.0608(5) 0.4036(5) 0.6538(3) 0.161(4) Uani 1 1 d .
H38A H 1.0199 0.4474 0.6394 0.193 Uiso 1 1 calc R
H38B H 1.0681 0.3700 0.6195 0.193 Uiso 1 1 calc R
C39 C 0.9257(6) 0.1780(5) 0.6212(3) 0.124(2) Uani 1 1 d .
H39A H 0.8936 0.1481 0.6511 0.149 Uiso 1 1 calc R
H39B H 0.9991 0.1794 0.6327 0.149 Uiso 1 1 calc R
C40 C 0.9049(9) 0.1441(6) 0.5610(5) 0.200(5) Uani 1 1 d .
H40A H 0.9603 0.1107 0.5514 0.240 Uiso 1 1 calc R
H40B H 0.8409 0.1158 0.5575 0.240 Uiso 1 1 calc R
C41 C 0.8981(9) 0.2125(9) 0.5218(4) 0.219(6) Uani 1 1 d .
H41A H 0.9642 0.2233 0.5070 0.262 Uiso 1 1 calc R
H41B H 0.8479 0.2048 0.4870 0.262 Uiso 1 1 calc R
C42 C 0.8697(13) 0.2698(7) 0.5561(4) 0.310(10) Uani 1 1 d .
H42A H 0.7975 0.2809 0.5458 0.372 Uiso 1 1 calc R
H42B H 0.9088 0.3152 0.5482 0.372 Uiso 1 1 calc R
C43 C 0.6948(5) 0.3908(4) 0.6229(4) 0.140(3) Uani 1 1 d .
H43A H 0.6605 0.3519 0.6449 0.169 Uiso 1 1 calc R
H43B H 0.6957 0.3741 0.5810 0.169 Uiso 1 1 calc R
C44 C 0.6392(5) 0.4635(4) 0.6248(3) 0.104(2) Uani 1 1 d .
H44A H 0.6375 0.4900 0.5861 0.125 Uiso 1 1 calc R
H44B H 0.5694 0.4554 0.6348 0.125 Uiso 1 1 calc R
C45 C 0.6987(5) 0.5059(3) 0.6727(3) 0.0974(18) Uani 1 1 d .
H45A H 0.6738 0.4963 0.7121 0.117 Uiso 1 1 calc R
H45B H 0.6958 0.5603 0.6646 0.117 Uiso 1 1 calc R
C46 C 0.8045(5) 0.4764(4) 0.6708(3) 0.109(2) Uani 1 1 d .
H46A H 0.8417 0.5072 0.6437 0.131 Uiso 1 1 calc R
H46B H 0.8412 0.4777 0.7112 0.131 Uiso 1 1 calc R

loop_
_atom_site_aniso_label
_atom_site_aniso_U_11
_atom_site_aniso_U_22
_atom_site_aniso_U_33
_atom_site_aniso_U_23
_atom_site_aniso_U_13
_atom_site_aniso_U_12
Cr1 0.0482(5) 0.0485(5) 0.0391(4) 0.0057(3) 0.0028(3) -0.0025(4)
Li1 0.080(6) 0.095(6) 0.052(5) 0.022(4) 0.021(4) -0.009(5)
N1 0.055(2) 0.050(2) 0.044(2) -0.0013(18) -0.0053(17) -0.0018(18)
N2 0.058(3) 0.050(2) 0.040(2) 0.0008(17) 0.0119(19) 0.0031(19)
N3 0.045(2) 0.055(2) 0.056(2) 0.010(2) 0.0128(19) -0.0001(19)
O1 0.071(2) 0.152(4) 0.089(3) 0.040(3) 0.021(2) -0.022(2)
O2 0.168(4) 0.101(3) 0.062(3) 0.007(2) 0.027(2) 0.024(3)
O3 0.087(3) 0.065(2) 0.076(2) 0.0046(19) -0.0054(18) -0.0098(19)
C1 0.057(4) 0.061(4) 0.053(3) 0.011(3) -0.021(2) -0.008(3)
C2 0.088(5) 0.086(5) 0.060(3) 0.010(3) -0.030(3) -0.031(4)
C3 0.117(6) 0.102(6) 0.097(5) 0.015(4) -0.037(4) -0.048(5)
C4 0.075(5) 0.144(8) 0.133(6) 0.046(6) -0.029(4) -0.049(5)
C5 0.062(4) 0.112(6) 0.120(5) 0.044(4) -0.009(3) -0.003(4)
C6 0.035(3) 0.085(4) 0.085(4) 0.023(3) -0.007(3) -0.002(3)
C7 0.185(7) 0.077(5) 0.111(5) 0.000(4) -0.008(5) 0.004(4)
C8 0.125(5) 0.066(4) 0.087(4) -0.020(3) -0.002(4) -0.018(4)
C9 0.230(9) 0.127(6) 0.074(4) -0.030(4) -0.023(5) -0.004(6)
C10 0.192(8) 0.091(5) 0.112(6) 0.000(4) -0.009(5) 0.009(5)
C11 0.057(3) 0.077(4) 0.109(5) 0.011(3) 0.018(3) 0.014(3)
C12 0.122(6) 0.117(6) 0.202(8) 0.041(5) 0.005(5) 0.070(5)
C13 0.111(5) 0.091(4) 0.060(3) 0.015(3) -0.016(3) -0.007(3)
C14 0.078(4) 0.055(3) 0.040(3) 0.006(2) -0.010(2) 0.007(3)
C15 0.071(4) 0.052(3) 0.044(3) 0.004(2) 0.001(3) -0.002(3)
C16 0.099(4) 0.070(4) 0.051(3) 0.024(3) 0.013(3) 0.008(3)
C17 0.116(5) 0.077(4) 0.060(4) 0.018(3) 0.041(4) 0.001(4)
C18 0.083(4) 0.080(4) 0.074(4) 0.006(3) 0.034(3) -0.009(3)
C19 0.063(3) 0.053(3) 0.050(3) 0.004(2) 0.021(2) -0.007(3)
C20 0.055(3) 0.061(3) 0.060(3) 0.002(3) 0.017(3) -0.002(3)
C21 0.056(4) 0.119(5) 0.095(4) 0.028(3) 0.020(3) -0.006(3)
C22 0.039(3) 0.061(3) 0.055(3) 0.006(3) 0.011(2) -0.005(2)
C23 0.047(3) 0.066(4) 0.073(4) 0.006(3) -0.009(2) -0.001(3)
C24 0.068(3) 0.083(4) 0.075(4) -0.002(3) -0.013(3) -0.008(3)
C25 0.065(4) 0.084(5) 0.090(5) 0.034(4) -0.012(3) 0.006(3)
C26 0.074(4) 0.066(4) 0.079(4) 0.012(3) 0.009(3) 0.008(3)
C27 0.056(3) 0.061(4) 0.068(3) 0.009(3) 0.012(3) -0.001(3)
C28 0.076(4) 0.120(6) 0.171(7) -0.049(5) 0.007(4) -0.006(4)
C29 0.097(4) 0.073(4) 0.080(4) -0.010(3) -0.026(3) 0.004(3)
C30 0.130(6) 0.077(4) 0.130(5) -0.003(4) 0.019(4) -0.015(4)
C31 0.171(7) 0.120(6) 0.101(5) -0.020(4) 0.020(4) -0.054(5)
C32 0.095(4) 0.063(4) 0.075(4) 0.011(3) 0.018(3) 0.016(3)
C33 0.116(6) 0.268(11) 0.173(8) -0.097(7) 0.077(5) -0.018(6)
C34 0.049(3) 0.072(3) 0.048(3) 0.010(2) 0.001(2) -0.008(2)
C35 0.065(4) 0.166(7) 0.124(6) 0.056(5) -0.008(4) -0.026(4)
C36 0.091(5) 0.224(9) 0.148(7) 0.019(7) 0.019(5) -0.054(6)
C37 0.137(8) 0.206(9) 0.156(8) 0.035(7) 0.051(6) -0.072(6)
C38 0.079(5) 0.264(10) 0.144(6) 0.094(7) 0.032(5) -0.032(6)
C39 0.136(6) 0.133(7) 0.106(6) -0.001(5) 0.023(4) 0.023(5)
C40 0.298(14) 0.159(9) 0.152(9) -0.068(8) 0.077(9) -0.025(9)
C41 0.245(13) 0.316(17) 0.090(7) -0.021(10) -0.009(7) 0.062(12)
C42 0.60(3) 0.245(13) 0.093(7) 0.014(7) 0.106(11) 0.230(15)
C43 0.107(5) 0.102(6) 0.199(8) -0.036(5) -0.056(5) 0.013(4)
C44 0.100(5) 0.085(5) 0.124(5) 0.026(4) -0.012(4) -0.008(4)
C45 0.099(5) 0.081(4) 0.112(5) -0.002(4) 0.012(4) 0.009(4)
C46 0.114(6) 0.076(5) 0.135(6) -0.003(4) -0.007(4) -0.023(4)

loop_
_atom_type_symbol
_atom_type_description
_atom_type_scat_dispersion_real
_atom_type_scat_dispersion_imag
_atom_type_scat_source
C C 0.0033 0.0016 'International Tables Vol C Tables 4.2.6.8 and 6.1.1.4'
H H 0.0000 0.0000 'International Tables Vol C Tables 4.2.6.8 and 6.1.1.4'
Li Li -0.0003 0.0001 'International Tables Vol C Tables 4.2.6.8 and 6.1.1.4'
N N 0.0061 0.0033 'International Tables Vol C Tables 4.2.6.8 and 6.1.1.4'
Cr Cr 0.3209 0.6236 'International Tables Vol C Tables 4.2.6.8 and 6.1.1.4'
O O 0.0106 0.0060 'International Tables Vol C Tables 4.2.6.8 and 6.1.1.4'

loop_
_geom_angle_atom_site_label_1
_geom_angle_atom_site_label_2
_geom_angle_atom_site_label_3
_geom_angle
N2 Cr1 N3 77.55(16)
N2 Cr1 N1 77.72(16)
N3 Cr1 N1 155.13(14)
N2 Cr1 C34 172.97(16)
N3 Cr1 C34 101.54(16)
N1 Cr1 C34 103.32(17)
O2 Li1 O1 107.3(4)
O2 Li1 O3 104.0(4)
O1 Li1 O3 105.1(4)
C14 N1 C1 117.6(4)
C14 N1 Cr1 116.2(3)
C1 N1 Cr1 126.0(3)
C19 N2 C15 122.8(4)
C19 N2 Cr1 119.0(3)
C15 N2 Cr1 118.1(3)
C20 N3 C22 115.3(3)
C20 N3 Cr1 118.0(3)
C22 N3 Cr1 126.7(3)
C35 O1 C38 109.2(5)
C35 O1 Li1 127.6(4)
C38 O1 Li1 122.8(5)
C39 O2 C42 106.4(6)
C39 O2 Li1 128.0(5)
C42 O2 Li1 124.4(6)
C46 O3 C43 107.6(4)
C46 O3 Li1 122.2(4)
C43 O3 Li1 124.6(4)
C6 C1 C2 120.9(5)
C6 C1 N1 120.8(4)
C2 C1 N1 118.3(5)
C3 C2 C1 117.3(6)
C3 C2 C8 120.6(6)
C1 C2 C8 122.0(5)
C4 C3 C2 121.5(7)
C3 C4 C5 121.2(7)
C4 C5 C6 119.7(7)
C1 C6 C5 119.4(6)
C1 C6 C11 120.9(4)
C5 C6 C11 119.7(6)
C7 C8 C2 111.3(5)
C7 C8 C9 111.5(5)
C2 C8 C9 110.1(5)
C10 C11 C6 111.6(5)
C10 C11 C12 111.4(5)
C6 C11 C12 112.6(5)
N1 C14 C15 114.0(4)
N1 C14 C13 122.5(5)
C15 C14 C13 123.5(4)
N2 C15 C14 113.9(4)
N2 C15 C16 118.7(5)
C14 C15 C16 127.5(5)
C17 C16 C15 119.0(5)
C16 C17 C18 121.4(5)
C17 C18 C19 119.3(5)
N2 C19 C18 118.8(4)
N2 C19 C20 113.7(4)
C18 C19 C20 127.4(5)
N3 C20 C21 126.1(4)
N3 C20 C19 111.7(4)
C21 C20 C19 122.2(4)
C23 C22 C27 120.2(4)
C23 C22 N3 120.7(4)
C27 C22 N3 119.1(4)
C24 C23 C22 118.8(5)
C24 C23 C29 119.9(5)
C22 C23 C29 121.3(4)
C25 C24 C23 120.8(5)
C24 C25 C26 120.3(5)
C25 C26 C27 120.8(5)
C26 C27 C22 119.0(5)
C26 C27 C32 119.7(5)
C22 C27 C32 121.3(4)
C23 C29 C30 113.2(5)
C23 C29 C28 111.6(5)
C30 C29 C28 110.0(5)
C27 C32 C33 113.2(5)
C27 C32 C31 112.6(4)
C33 C32 C31 110.2(6)
O1 C35 C36 109.5(5)
C35 C36 C37 104.8(6)
C38 C37 C36 107.8(6)
O1 C38 C37 108.1(6)
O2 C39 C40 107.9(7)
C41 C40 C39 101.5(8)
C42 C41 C40 106.4(9)
C41 C42 O2 110.3(9)
O3 C43 C44 109.0(5)
C45 C44 C43 103.4(5)
C44 C45 C46 103.8(5)
O3 C46 C45 106.9(5)

loop_
_geom_bond_atom_site_label_1
_geom_bond_atom_site_label_2
_geom_bond_distance
Cr1 N2 1.993(3)
Cr1 N3 2.028(4)
Cr1 N1 2.034(4)
Cr1 C34 2.129(4)
Li1 O2 1.919(10)
Li1 O1 1.907(9)
Li1 O3 1.922(9)
N1 C14 1.383(5)
N1 C1 1.431(6)
N2 C19 1.359(5)
N2 C15 1.372(5)
N3 C20 1.381(5)
N3 C22 1.432(5)
O1 C35 1.384(6)
O1 C38 1.406(7)
O2 C39 1.380(8)
O2 C42 1.435(10)
O3 C46 1.420(6)
O3 C43 1.418(7)
C1 C6 1.403(7)
C1 C2 1.415(7)
C2 C3 1.396(8)
C2 C8 1.514(8)
C3 C4 1.369(9)
C4 C5 1.378(9)
C5 C6 1.391(7)
C6 C11 1.515(7)
C7 C8 1.513(8)
C8 C9 1.555(7)
C10 C11 1.487(8)
C11 C12 1.528(7)
C13 C14 1.465(6)
C14 C15 1.409(6)
C15 C16 1.403(6)
C16 C17 1.367(7)
C17 C18 1.393(7)
C18 C19 1.389(6)
C19 C20 1.461(6)
C20 C21 1.387(6)
C22 C23 1.389(6)
C22 C27 1.407(6)
C23 C24 1.397(7)
C23 C29 1.512(7)
C24 C25 1.369(7)
C25 C26 1.370(7)
C26 C27 1.383(6)
C27 C32 1.500(7)
C28 C29 1.530(8)
C29 C30 1.505(7)
C31 C32 1.510(7)
C32 C33 1.501(8)
C35 C36 1.440(8)
C36 C37 1.469(10)
C37 C38 1.410(9)
C39 C40 1.471(10)
C40 C41 1.491(13)
C41 C42 1.345(12)
C43 C44 1.485(8)
C44 C45 1.470(7)
C45 C46 1.497(7)

loop_
_geom_torsion_atom_site_label_1
_geom_torsion_atom_site_label_2
_geom_torsion_atom_site_label_3
_geom_torsion_atom_site_label_4
_geom_torsion
N2 Cr1 N1 C14 1.1(3)
N3 Cr1 N1 C14 7.1(5)
C34 Cr1 N1 C14 -171.8(3)
N2 Cr1 N1 C1 -174.1(4)
N3 Cr1 N1 C1 -168.1(4)
C34 Cr1 N1 C1 13.0(4)
N3 Cr1 N2 C19 1.6(3)
N1 Cr1 N2 C19 179.0(3)
C34 Cr1 N2 C19 -81.7(13)
N3 Cr1 N2 C15 179.9(3)
N1 Cr1 N2 C15 -2.7(3)
C34 Cr1 N2 C15 96.7(13)
N2 Cr1 N3 C20 -1.2(3)
N1 Cr1 N3 C20 -7.2(5)
C34 Cr1 N3 C20 171.7(3)
N2 Cr1 N3 C22 178.8(4)
N1 Cr1 N3 C22 172.8(3)
C34 Cr1 N3 C22 -8.3(4)
O2 Li1 O1 C35 -114.8(6)
O3 Li1 O1 C35 134.9(6)
O2 Li1 O1 C38 57.5(7)
O3 Li1 O1 C38 -52.8(7)
O1 Li1 O2 C39 79.2(7)
O3 Li1 O2 C39 -169.8(5)
O1 Li1 O2 C42 -86.9(10)
O3 Li1 O2 C42 24.1(11)
O2 Li1 O3 C46 -152.5(5)
O1 Li1 O3 C46 -39.9(6)
O2 Li1 O3 C43 57.1(6)
O1 Li1 O3 C43 169.7(5)
C14 N1 C1 C6 83.9(5)
Cr1 N1 C1 C6 -100.9(4)
C14 N1 C1 C2 -95.9(5)
Cr1 N1 C1 C2 79.2(4)
C6 C1 C2 C3 -1.4(7)
N1 C1 C2 C3 178.4(4)
C6 C1 C2 C8 179.8(4)
N1 C1 C2 C8 -0.3(6)
C1 C2 C3 C4 0.5(8)
C8 C2 C3 C4 179.3(6)
C2 C3 C4 C5 0.4(10)
C3 C4 C5 C6 -0.4(10)
C2 C1 C6 C5 1.4(7)
N1 C1 C6 C5 -178.4(4)
C2 C1 C6 C11 -177.9(4)
N1 C1 C6 C11 2.2(6)
C4 C5 C6 C1 -0.5(8)
C4 C5 C6 C11 178.8(5)
C3 C2 C8 C7 58.3(7)
C1 C2 C8 C7 -123.0(5)
C3 C2 C8 C9 -65.8(7)
C1 C2 C8 C9 112.9(5)
C1 C6 C11 C10 100.6(6)
C5 C6 C11 C10 -78.7(6)
C1 C6 C11 C12 -133.2(5)
C5 C6 C11 C12 47.4(7)
C1 N1 C14 C15 176.2(4)
Cr1 N1 C14 C15 0.6(5)
C1 N1 C14 C13 -2.7(6)
Cr1 N1 C14 C13 -178.3(4)
C19 N2 C15 C14 -178.0(4)
Cr1 N2 C15 C14 3.8(5)
C19 N2 C15 C16 3.5(6)
Cr1 N2 C15 C16 -174.8(3)
N1 C14 C15 N2 -2.7(5)
C13 C14 C15 N2 176.1(4)
N1 C14 C15 C16 175.7(4)
C13 C14 C15 C16 -5.5(8)
N2 C15 C16 C17 -2.5(7)
C14 C15 C16 C17 179.2(5)
C15 C16 C17 C18 0.9(8)
C16 C17 C18 C19 0.0(8)
C15 N2 C19 C18 -2.6(6)
Cr1 N2 C19 C18 175.6(3)
C15 N2 C19 C20 180.0(4)
Cr1 N2 C19 C20 -1.8(5)
C17 C18 C19 N2 0.8(7)
C17 C18 C19 C20 177.8(5)
C22 N3 C20 C21 -0.7(7)
Cr1 N3 C20 C21 179.3(4)
C22 N3 C20 C19 -179.4(4)
Cr1 N3 C20 C19 0.6(5)
N2 C19 C20 N3 0.7(5)
C18 C19 C20 N3 -176.4(4)
N2 C19 C20 C21 -178.0(4)
C18 C19 C20 C21 4.9(7)
C20 N3 C22 C23 -87.9(5)
Cr1 N3 C22 C23 92.1(5)
C20 N3 C22 C27 93.2(5)
Cr1 N3 C22 C27 -86.8(4)
C27 C22 C23 C24 -1.8(6)
N3 C22 C23 C24 179.4(4)
C27 C22 C23 C29 179.1(4)
N3 C22 C23 C29 0.3(6)
C22 C23 C24 C25 0.0(7)
C29 C23 C24 C25 179.1(5)
C23 C24 C25 C26 1.4(8)
C24 C25 C26 C27 -1.1(8)
C25 C26 C27 C22 -0.7(7)
C25 C26 C27 C32 178.7(5)
C23 C22 C27 C26 2.1(6)
N3 C22 C27 C26 -179.0(4)
C23 C22 C27 C32 -177.2(4)
N3 C22 C27 C32 1.6(6)
C24 C23 C29 C30 -59.0(7)
C22 C23 C29 C30 120.0(5)
C24 C23 C29 C28 65.7(6)
C22 C23 C29 C28 -115.2(5)
C26 C27 C32 C33 59.8(7)
C22 C27 C32 C33 -120.9(6)
C26 C27 C32 C31 -66.1(6)
C22 C27 C32 C31 113.2(5)
C38 O1 C35 C36 0.8(9)
Li1 O1 C35 C36 173.9(6)
O1 C35 C36 C37 3.8(10)
C35 C36 C37 C38 -6.9(11)
C35 O1 C38 C37 -5.3(10)
Li1 O1 C38 C37 -178.8(7)
C36 C37 C38 O1 7.6(11)
C42 O2 C39 C40 -16.7(11)
Li1 O2 C39 C40 175.3(6)
O2 C39 C40 C41 26.0(10)
C39 C40 C41 C42 -26.1(15)
C40 C41 C42 O2 17.4(18)
C39 O2 C42 C41 -0.7(16)
Li1 O2 C42 C41 167.9(10)
C46 O3 C43 C44 2.7(8)
Li1 O3 C43 C44 156.7(5)
O3 C43 C44 C45 -20.5(8)
C43 C44 C45 C46 29.2(7)
C43 O3 C46 C45 16.2(7)
Li1 O3 C46 C45 -138.5(5)
C44 C45 C46 O3 -28.8(6)
